data_1516821
loop_
_publ_author_name
'Subhi A. Al-Jibori'
'Mohamed H.S. Al-Jibori'
'Graeme Hogarth'

_publ_section_title
;
 Thiosaccharinate binding to palladium(II) and platinum(II): Synthesis and
 molecular structures of sulfur-bound complexes
 [M(?1-tsac)2(?2-diphosphane)]
;
_journal_name_full
;
Inorganica Chimica Acta
;
_journal_page_first 117
_journal_page_last 123
_journal_volume 398
_journal_year 2013
_chemical_formula_sum 'C41.25 H41 Cl1.5 N2 O7 P2 Pt S4'
_chemical_formula_weight 1115.21
_space_group_IT_number 15
_symmetry_cell_setting monoclinic
_symmetry_space_group_name_Hall '-C 2yc'
_symmetry_space_group_name_H-M 'C 1 2/c 1'
_atom_sites_solution_hydrogens geom
_atom_sites_solution_primary heavy
_atom_sites_solution_secondary difmap
_cell_angle_alpha 90.00
_cell_angle_beta 105.325(3)
_cell_angle_gamma 90.00
_cell_formula_units_Z 8
_cell_length_a 29.031(5)
_cell_length_b 20.477(4)
_cell_length_c 15.281(3)
_cell_measurement_temperature 293(2)
_cell_volume 8761(3)
_computing_cell_refinement 'Bruker SAINT'
_computing_data_collection 'Bruker SMART'
_computing_data_reduction 'Bruker SAINT'
_computing_structure_refinement 'SHELXL-97 (Sheldrick, 1997)'
_computing_structure_solution 'SHELXS-97 (Sheldrick, 1990)'
_diffrn_ambient_temperature 293(2)
_diffrn_measured_fraction_theta_full 0.956
_diffrn_measured_fraction_theta_max 0.878
_diffrn_measurement_device_type 'Bruker SMART 1K CCD diffractometer'
_diffrn_measurement_method '\w rotation with narrow frames'
_diffrn_radiation_monochromator graphite
_diffrn_radiation_source 'fine-focus sealed tube'
_diffrn_radiation_type MoK\a
_diffrn_radiation_wavelength 0.71073
_diffrn_reflns_av_R_equivalents 0.0321
_diffrn_reflns_av_sigmaI/netI 0.0518
_diffrn_reflns_limit_h_max 25
_diffrn_reflns_limit_h_min -37
_diffrn_reflns_limit_k_max 26
_diffrn_reflns_limit_k_min -26
_diffrn_reflns_limit_l_max 19
_diffrn_reflns_limit_l_min -14
_diffrn_reflns_number 20889
_diffrn_reflns_theta_full 26.00
_diffrn_reflns_theta_max 28.31
_diffrn_reflns_theta_min 1.99
_exptl_absorpt_coefficient_mu 3.610
_exptl_absorpt_correction_T_max 0.4907
_exptl_absorpt_correction_T_min 0.3565
_exptl_absorpt_correction_type multi-scan
_exptl_crystal_colour yellow
_exptl_crystal_density_diffrn 1.691
_exptl_crystal_density_method 'not measured'
_exptl_crystal_description block
_exptl_crystal_F_000 4448
_exptl_crystal_size_max 0.36
_exptl_crystal_size_mid 0.24
_exptl_crystal_size_min 0.23
_refine_diff_density_max 1.896
_refine_diff_density_min -2.736
_refine_diff_density_rms 0.177
_refine_ls_extinction_method none
_refine_ls_goodness_of_fit_ref 1.042
_refine_ls_hydrogen_treatment constr
_refine_ls_matrix_type full
_refine_ls_number_parameters 503
_refine_ls_number_reflns 9588
_refine_ls_number_restraints 0
_refine_ls_restrained_S_all 1.042
_refine_ls_R_factor_all 0.0588
_refine_ls_R_factor_gt 0.0433
_refine_ls_shift/su_max 0.003
_refine_ls_shift/su_mean 0.000
_refine_ls_structure_factor_coef Fsqd
_refine_ls_weighting_details 'calc w=1/[\s^2^(Fo^2^)+(0.0728P)^2^+12.6539P] where P=(Fo^2^+2Fc^2^)/3'
_refine_ls_weighting_scheme calc
_refine_ls_wR_factor_gt 0.1110
_refine_ls_wR_factor_ref 0.1196
_reflns_number_gt 7705
_reflns_number_total 9588
_reflns_threshold_expression I>2\s(I)
_cod_data_source_file ICA-2013-398-117-123-2.cif
_cod_data_source_block str0785
_cod_original_sg_symbol_H-M C2/c
_cod_original_formula_sum 'C41.25 H41 Cl1.50 N2 O7 P2 Pt S4'
_cod_database_code 1516821

loop_
_symmetry_equiv_pos_as_xyz
'x, y, z'
'-x, y, -z+1/2'
'x+1/2, y+1/2, z'
'-x+1/2, y+1/2, -z+1/2'
'-x, -y, -z'
'x, -y, z-1/2'
'-x+1/2, -y+1/2, -z'
'x+1/2, -y+1/2, z-1/2'

loop_
_atom_site_label
_atom_site_type_symbol
_atom_site_fract_x
_atom_site_fract_y
_atom_site_fract_z
_atom_site_U_iso_or_equiv
_atom_site_adp_type
_atom_site_occupancy
_atom_site_symmetry_multiplicity
_atom_site_calc_flag
_atom_site_refinement_flags
Pt1 Pt 0.352094(6) 0.569935(9) 0.784398(13) 0.01418(8) Uani 1 1 d .
S1 S 0.33813(4) 0.63144(6) 0.65126(9) 0.0188(3) Uani 1 1 d .
S2 S 0.43354(4) 0.59934(6) 0.80832(9) 0.0164(3) Uani 1 1 d .
S3 S 0.19586(5) 0.60088(7) 0.52934(10) 0.0247(3) Uani 1 1 d .
S4 S 0.41086(5) 0.78633(6) 0.88321(10) 0.0239(3) Uani 1 1 d .
P1 P 0.28035(4) 0.52804(6) 0.78666(9) 0.0183(3) Uani 1 1 d .
P2 P 0.36524(4) 0.50757(6) 0.90931(9) 0.0174(3) Uani 1 1 d .
N1 N 0.24631(14) 0.5951(2) 0.6103(3) 0.0189(9) Uani 1 1 d .
N2 N 0.39613(14) 0.7117(2) 0.8467(3) 0.0200(9) Uani 1 1 d .
O1 O 0.18210(16) 0.5381(2) 0.4911(3) 0.0413(11) Uani 1 1 d .
O2 O 0.16143(13) 0.6367(2) 0.5623(3) 0.0402(11) Uani 1 1 d .
O3 O 0.40092(15) 0.7949(2) 0.9693(3) 0.0363(10) Uani 1 1 d .
O4 O 0.38961(14) 0.83236(19) 0.8136(3) 0.0359(10) Uani 1 1 d .
C1 C 0.28047(17) 0.6273(2) 0.5883(3) 0.0148(10) Uani 1 1 d .
C2 C 0.43444(16) 0.6795(2) 0.8408(3) 0.0142(10) Uani 1 1 d .
C3 C 0.30248(17) 0.4854(3) 0.8963(4) 0.0237(12) Uani 1 1 d .
H3B H 0.2897 0.5034 0.9438 0.028 Uiso 1 1 calc R
H3A H 0.2971 0.4386 0.8915 0.028 Uiso 1 1 calc R
C4 C 0.26620(17) 0.6615(2) 0.4983(3) 0.0149(10) Uani 1 1 d .
C5 C 0.21926(17) 0.6484(2) 0.4554(3) 0.0189(11) Uani 1 1 d .
C6 C 0.1970(2) 0.6722(3) 0.3697(4) 0.0248(12) Uani 1 1 d .
H6A H 0.1653 0.6627 0.3415 0.030 Uiso 1 1 calc R
C7 C 0.2243(2) 0.7108(3) 0.3280(4) 0.0299(14) Uani 1 1 d .
H7A H 0.2108 0.7272 0.2701 0.036 Uiso 1 1 calc R
C8 C 0.2715(2) 0.7254(3) 0.3721(4) 0.0249(12) Uani 1 1 d .
H8A H 0.2890 0.7521 0.3436 0.030 Uiso 1 1 calc R
C9 C 0.29282(19) 0.7007(2) 0.4576(3) 0.0197(11) Uani 1 1 d .
H9A H 0.3244 0.7105 0.4867 0.024 Uiso 1 1 calc R
C10 C 0.48021(16) 0.7166(2) 0.8650(3) 0.0144(10) Uani 1 1 d .
C11 C 0.47261(18) 0.7787(2) 0.8933(4) 0.0203(11) Uani 1 1 d .
C12 C 0.5086(2) 0.8233(3) 0.9204(4) 0.0330(14) Uani 1 1 d .
H12A H 0.5027 0.8651 0.9387 0.040 Uiso 1 1 calc R
C13 C 0.5540(2) 0.8039(3) 0.9194(4) 0.0340(15) Uani 1 1 d .
H13A H 0.5794 0.8328 0.9385 0.041 Uiso 1 1 calc R
C14 C 0.56200(19) 0.7421(3) 0.8903(4) 0.0294(13) Uani 1 1 d .
H14A H 0.5928 0.7305 0.8890 0.035 Uiso 1 1 calc R
C15 C 0.52526(17) 0.6966(3) 0.8628(4) 0.0194(11) Uani 1 1 d .
H15A H 0.5309 0.6549 0.8439 0.023 Uiso 1 1 calc R
C16 C 0.25842(18) 0.4638(2) 0.7059(4) 0.0237(12) Uani 1 1 d .
C17 C 0.2917(2) 0.4298(3) 0.6751(5) 0.0391(17) Uani 1 1 d .
H17A H 0.3238 0.4412 0.6954 0.047 Uiso 1 1 calc R
C18 C 0.2783(3) 0.3785(4) 0.6140(6) 0.056(2) Uani 1 1 d .
H18A H 0.3011 0.3559 0.5932 0.067 Uiso 1 1 calc R
C19 C 0.2313(2) 0.3617(3) 0.5852(5) 0.0438(18) Uani 1 1 d .
H19A H 0.2221 0.3268 0.5455 0.053 Uiso 1 1 calc R
C20 C 0.1978(2) 0.3956(3) 0.6138(5) 0.0457(19) Uani 1 1 d .
H20A H 0.1657 0.3847 0.5918 0.055 Uiso 1 1 calc R
C21 C 0.2109(2) 0.4465(3) 0.6753(5) 0.0369(16) Uani 1 1 d .
H21A H 0.1879 0.4687 0.6959 0.044 Uiso 1 1 calc R
C22 C 0.2348(2) 0.5811(3) 0.8071(4) 0.0257(12) Uani 1 1 d .
C23 C 0.1961(2) 0.5563(3) 0.8353(5) 0.0409(17) Uani 1 1 d .
H23A H 0.1923 0.5114 0.8399 0.049 Uiso 1 1 calc R
C24 C 0.1639(3) 0.5986(5) 0.8560(6) 0.060(2) Uani 1 1 d .
H24A H 0.1380 0.5824 0.8743 0.072 Uiso 1 1 calc R
C25 C 0.1698(3) 0.6658(4) 0.8498(5) 0.054(2) Uani 1 1 d .
H25A H 0.1474 0.6943 0.8625 0.064 Uiso 1 1 calc R
C26 C 0.2082(3) 0.6899(3) 0.8250(5) 0.0484(19) Uani 1 1 d .
H26A H 0.2125 0.7348 0.8227 0.058 Uiso 1 1 calc R
C27 C 0.2405(2) 0.6486(3) 0.8037(4) 0.0303(13) Uani 1 1 d .
H27A H 0.2666 0.6656 0.7867 0.036 Uiso 1 1 calc R
C28 C 0.40051(19) 0.4345(2) 0.9097(4) 0.0212(12) Uani 1 1 d .
C29 C 0.4498(2) 0.4401(3) 0.9346(4) 0.0262(13) Uani 1 1 d .
H29A H 0.4638 0.4808 0.9509 0.031 Uiso 1 1 calc R
C30 C 0.4784(2) 0.3866(3) 0.9356(4) 0.0335(14) Uani 1 1 d .
H30A H 0.5115 0.3908 0.9530 0.040 Uiso 1 1 calc R
C31 C 0.4576(2) 0.3265(3) 0.9105(4) 0.0374(15) Uani 1 1 d .
H31A H 0.4766 0.2898 0.9116 0.045 Uiso 1 1 calc R
C32 C 0.4086(2) 0.3210(3) 0.8837(4) 0.0345(14) Uani 1 1 d .
H32A H 0.3947 0.2806 0.8655 0.041 Uiso 1 1 calc R
C33 C 0.3801(2) 0.3741(3) 0.8834(4) 0.0280(13) Uani 1 1 d .
H33A H 0.3471 0.3698 0.8654 0.034 Uiso 1 1 calc R
C34 C 0.38949(18) 0.5488(3) 1.0159(4) 0.0214(11) Uani 1 1 d .
C35 C 0.4112(2) 0.5154(3) 1.0957(4) 0.0291(13) Uani 1 1 d .
H35A H 0.4127 0.4701 1.0957 0.035 Uiso 1 1 calc R
C36 C 0.4304(2) 0.5494(3) 1.1744(4) 0.0393(16) Uani 1 1 d .
H36A H 0.4458 0.5274 1.2273 0.047 Uiso 1 1 calc R
C37 C 0.4266(2) 0.6164(4) 1.1744(4) 0.0416(16) Uani 1 1 d .
H37A H 0.4391 0.6394 1.2279 0.050 Uiso 1 1 calc R
C38 C 0.4045(2) 0.6497(3) 1.0968(5) 0.0381(15) Uani 1 1 d .
H38A H 0.4019 0.6950 1.0980 0.046 Uiso 1 1 calc R
C39 C 0.38625(19) 0.6161(3) 1.0170(4) 0.0271(12) Uani 1 1 d .
H39A H 0.3718 0.6387 0.9641 0.033 Uiso 1 1 calc R
C40 C 0.5000 0.8580(15) 1.2500 0.088(9) Uiso 0.50 2 d SP
Cl1 Cl 0.4669(6) 0.8616(9) 1.3073(13) 0.299(8) Uiso 0.50 1 d P
Cl2 Cl 0.4615(2) 0.8010(3) 1.1937(5) 0.114(2) Uiso 0.50 1 d P
Cl3 Cl 0.46757(16) 0.8325(2) 1.1452(3) 0.0649(11) Uiso 0.50 1 d P
O10 O 0.4301(3) 0.8598(3) 1.3358(5) 0.089(2) Uiso 1 1 d .
O11 O 0.4579(3) 1.0052(4) 1.1927(6) 0.112(3) Uiso 1 1 d .
C41 C 0.4228(4) 1.0494(5) 1.2114(8) 0.086(3) Uiso 1 1 d .
O12 O 0.5773(6) 1.0145(8) 1.0373(11) 0.250(7) Uiso 1 1 d .
C42 C 0.5396(3) 0.9850(4) 0.9770(6) 0.063(2) Uiso 1 1 d .

loop_
_atom_site_aniso_label
_atom_site_aniso_U_11
_atom_site_aniso_U_22
_atom_site_aniso_U_33
_atom_site_aniso_U_23
_atom_site_aniso_U_13
_atom_site_aniso_U_12
Pt1 0.01112(11) 0.01911(11) 0.00965(12) 0.00467(7) -0.00195(8) -0.00421(7)
S1 0.0154(6) 0.0260(6) 0.0123(7) 0.0098(5) -0.0013(5) -0.0027(5)
S2 0.0125(5) 0.0198(6) 0.0156(7) -0.0005(5) 0.0015(5) -0.0040(5)
S3 0.0182(6) 0.0310(7) 0.0195(8) 0.0039(6) -0.0049(6) -0.0050(5)
S4 0.0196(6) 0.0252(6) 0.0228(8) -0.0032(5) -0.0014(6) 0.0048(5)
P1 0.0105(6) 0.0243(6) 0.0173(7) 0.0072(5) -0.0013(5) -0.0049(5)
P2 0.0132(6) 0.0258(6) 0.0110(7) 0.0077(5) -0.0009(5) -0.0038(5)
N1 0.016(2) 0.025(2) 0.011(2) 0.0044(17) -0.0057(18) -0.0011(18)
N2 0.015(2) 0.026(2) 0.017(2) -0.0033(18) 0.0001(18) -0.0012(18)
O1 0.045(3) 0.032(2) 0.036(3) 0.002(2) -0.008(2) -0.018(2)
O2 0.018(2) 0.063(3) 0.038(3) 0.008(2) 0.0060(19) 0.005(2)
O3 0.041(2) 0.041(2) 0.027(3) -0.0086(19) 0.009(2) 0.011(2)
O4 0.033(2) 0.033(2) 0.035(3) 0.0050(19) -0.005(2) 0.0122(18)
C1 0.020(2) 0.014(2) 0.010(3) 0.0029(18) 0.002(2) 0.0037(19)
C2 0.011(2) 0.025(2) 0.006(2) 0.0026(18) 0.0010(18) -0.0047(19)
C3 0.015(2) 0.034(3) 0.021(3) 0.008(2) 0.002(2) -0.005(2)
C4 0.022(2) 0.016(2) 0.004(2) -0.0003(17) -0.001(2) 0.0056(19)
C5 0.020(2) 0.022(2) 0.011(3) -0.0009(19) -0.004(2) 0.003(2)
C6 0.026(3) 0.030(3) 0.011(3) -0.001(2) -0.008(2) 0.003(2)
C7 0.046(4) 0.026(3) 0.010(3) 0.003(2) -0.006(3) 0.003(3)
C8 0.036(3) 0.026(3) 0.014(3) 0.007(2) 0.009(2) 0.007(2)
C9 0.025(3) 0.021(2) 0.014(3) 0.0040(19) 0.007(2) 0.008(2)
C10 0.014(2) 0.020(2) 0.005(2) 0.0005(18) -0.0030(19) -0.0034(19)
C11 0.018(2) 0.022(3) 0.017(3) 0.001(2) -0.003(2) 0.000(2)
C12 0.031(3) 0.021(3) 0.038(4) -0.009(2) -0.006(3) -0.006(2)
C13 0.022(3) 0.038(3) 0.036(4) 0.000(3) -0.003(3) -0.015(3)
C14 0.015(3) 0.048(4) 0.022(3) 0.002(3) 0.000(2) -0.011(2)
C15 0.016(2) 0.028(3) 0.016(3) 0.000(2) 0.006(2) -0.003(2)
C16 0.017(2) 0.020(3) 0.031(3) 0.009(2) 0.000(2) -0.009(2)
C17 0.024(3) 0.041(4) 0.049(5) -0.006(3) 0.003(3) -0.012(3)
C18 0.051(4) 0.054(5) 0.062(6) -0.022(4) 0.016(4) -0.011(4)
C19 0.045(4) 0.035(3) 0.044(5) -0.001(3) -0.001(3) -0.018(3)
C20 0.034(4) 0.048(4) 0.045(5) 0.006(3) -0.007(3) -0.026(3)
C21 0.017(3) 0.037(3) 0.053(5) 0.002(3) 0.004(3) -0.010(2)
C22 0.022(3) 0.036(3) 0.017(3) 0.008(2) 0.001(2) 0.003(2)
C23 0.026(3) 0.052(4) 0.048(5) 0.009(3) 0.015(3) -0.003(3)
C24 0.036(4) 0.083(6) 0.073(6) 0.002(5) 0.035(4) 0.003(4)
C25 0.055(5) 0.061(5) 0.049(5) 0.002(4) 0.022(4) 0.026(4)
C26 0.079(5) 0.038(4) 0.034(4) 0.004(3) 0.025(4) 0.018(4)
C27 0.038(3) 0.035(3) 0.020(3) 0.006(2) 0.011(3) 0.000(3)
C28 0.019(3) 0.029(3) 0.015(3) 0.012(2) 0.003(2) -0.002(2)
C29 0.020(3) 0.042(3) 0.014(3) 0.006(2) 0.000(2) -0.003(2)
C30 0.026(3) 0.055(4) 0.020(3) 0.014(3) 0.006(3) 0.007(3)
C31 0.055(4) 0.041(3) 0.022(3) 0.015(3) 0.019(3) 0.018(3)
C32 0.047(4) 0.033(3) 0.026(4) 0.004(3) 0.014(3) -0.003(3)
C33 0.028(3) 0.033(3) 0.024(3) 0.007(2) 0.009(3) -0.007(2)
C34 0.017(2) 0.038(3) 0.010(3) 0.005(2) 0.005(2) -0.004(2)
C35 0.030(3) 0.037(3) 0.019(3) 0.009(2) 0.004(3) -0.004(3)
C36 0.046(4) 0.057(4) 0.013(3) 0.006(3) 0.006(3) -0.004(3)
C37 0.043(4) 0.066(5) 0.017(4) -0.008(3) 0.011(3) 0.001(3)
C38 0.040(4) 0.045(4) 0.033(4) -0.007(3) 0.017(3) 0.007(3)
C39 0.023(3) 0.041(3) 0.018(3) 0.005(2) 0.007(2) 0.009(2)

loop_
_atom_type_symbol
_atom_type_description
_atom_type_scat_dispersion_real
_atom_type_scat_dispersion_imag
_atom_type_scat_source
C C 0.0033 0.0016 'International Tables Vol C Tables 4.2.6.8 and 6.1.1.4'
H H 0.0000 0.0000 'International Tables Vol C Tables 4.2.6.8 and 6.1.1.4'
N N 0.0061 0.0033 'International Tables Vol C Tables 4.2.6.8 and 6.1.1.4'
O O 0.0106 0.0060 'International Tables Vol C Tables 4.2.6.8 and 6.1.1.4'
P P 0.1023 0.0942 'International Tables Vol C Tables 4.2.6.8 and 6.1.1.4'
S S 0.1246 0.1234 'International Tables Vol C Tables 4.2.6.8 and 6.1.1.4'
Pt Pt -1.7033 8.3905 'International Tables Vol C Tables 4.2.6.8 and 6.1.1.4'
Cl Cl 0.1484 0.1585 'International Tables Vol C Tables 4.2.6.8 and 6.1.1.4'

loop_
_geom_angle_atom_site_label_1
_geom_angle_atom_site_label_2
_geom_angle_atom_site_label_3
_geom_angle
_geom_angle_site_symmetry_1
_geom_angle_site_symmetry_3
P2 Pt1 P1 73.82(5) . .
P2 Pt1 S1 177.95(5) . .
P1 Pt1 S1 105.63(5) . .
P2 Pt1 S2 94.29(4) . .
P1 Pt1 S2 168.04(5) . .
S1 Pt1 S2 86.21(4) . .
C1 S1 Pt1 112.65(17) . .
C2 S2 Pt1 103.06(16) . .
O1 S3 O2 117.3(3) . .
O1 S3 N1 109.8(2) . .
O2 S3 N1 109.6(3) . .
O1 S3 C5 110.5(3) . .
O2 S3 C5 111.5(3) . .
N1 S3 C5 96.0(2) . .
O3 S4 O4 116.7(3) . .
O3 S4 N2 109.2(3) . .
O4 S4 N2 109.7(2) . .
O3 S4 C11 112.2(3) . .
O4 S4 C11 110.5(3) . .
N2 S4 C11 96.6(2) . .
C16 P1 C22 114.6(3) . .
C16 P1 C3 104.6(2) . .
C22 P1 C3 102.9(3) . .
C16 P1 Pt1 115.27(19) . .
C22 P1 Pt1 119.72(19) . .
C3 P1 Pt1 95.30(16) . .
C34 P2 C28 107.3(3) . .
C34 P2 C3 110.7(3) . .
C28 P2 C3 109.8(3) . .
C34 P2 Pt1 116.10(18) . .
C28 P2 Pt1 116.21(19) . .
C3 P2 Pt1 96.21(17) . .
C1 N1 S3 110.7(3) . .
C2 N2 S4 109.8(3) . .
N1 C1 C4 115.3(4) . .
N1 C1 S1 125.5(4) . .
C4 C1 S1 119.2(4) . .
N2 C2 C10 116.3(4) . .
N2 C2 S2 123.4(4) . .
C10 C2 S2 120.3(4) . .
P2 C3 P1 94.5(2) . .
C9 C4 C5 120.3(5) . .
C9 C4 C1 129.5(4) . .
C5 C4 C1 110.2(4) . .
C4 C5 C6 122.5(5) . .
C4 C5 S3 107.7(4) . .
C6 C5 S3 129.7(4) . .
C5 C6 C7 117.1(5) . .
C6 C7 C8 120.5(5) . .
C9 C8 C7 121.1(5) . .
C4 C9 C8 118.4(5) . .
C15 C10 C11 120.8(4) . .
C15 C10 C2 129.2(4) . .
C11 C10 C2 110.0(4) . .
C12 C11 C10 122.6(5) . .
C12 C11 S4 130.1(4) . .
C10 C11 S4 107.3(4) . .
C11 C12 C13 117.4(5) . .
C12 C13 C14 120.6(5) . .
C13 C14 C15 121.9(5) . .
C10 C15 C14 116.7(5) . .
C17 C16 C21 119.0(6) . .
C17 C16 P1 116.9(4) . .
C21 C16 P1 124.1(5) . .
C16 C17 C18 121.0(6) . .
C19 C18 C17 119.2(7) . .
C20 C19 C18 120.6(7) . .
C19 C20 C21 120.6(6) . .
C16 C21 C20 119.6(6) . .
C27 C22 C23 118.9(6) . .
C27 C22 P1 119.4(4) . .
C23 C22 P1 121.4(5) . .
C24 C23 C22 119.6(6) . .
C23 C24 C25 120.3(7) . .
C26 C25 C24 120.1(6) . .
C25 C26 C27 120.5(6) . .
C26 C27 C22 120.6(6) . .
C33 C28 C29 119.1(5) . .
C33 C28 P2 122.6(4) . .
C29 C28 P2 118.3(4) . .
C30 C29 C28 120.9(6) . .
C29 C30 C31 119.3(6) . .
C32 C31 C30 119.8(6) . .
C33 C32 C31 120.9(6) . .
C32 C33 C28 119.9(5) . .
C39 C34 C35 119.6(5) . .
C39 C34 P2 117.8(4) . .
C35 C34 P2 122.6(4) . .
C36 C35 C34 120.2(6) . .
C35 C36 C37 119.4(6) . .
C38 C37 C36 121.0(6) . .
C37 C38 C39 120.0(6) . .
C38 C39 C34 119.8(5) . .
Cl1 C40 Cl1 174(3) 2_657 .
Cl1 C40 Cl2 100.4(12) 2_657 .
Cl1 C40 Cl2 83.6(11) . .
Cl1 C40 Cl2 83.6(10) 2_657 2_657
Cl1 C40 Cl2 100.4(12) . 2_657
Cl2 C40 Cl2 92.3(16) . 2_657
Cl1 C40 Cl3 75.0(8) 2_657 .
Cl1 C40 Cl3 106.8(8) . .
Cl2 C40 Cl3 35.4(4) . .
Cl2 C40 Cl3 113.1(16) 2_657 .
Cl1 C40 Cl3 106.8(8) 2_657 2_657
Cl1 C40 Cl3 75.0(8) . 2_657
Cl2 C40 Cl3 113.1(16) . 2_657
Cl2 C40 Cl3 35.4(4) 2_657 2_657
Cl3 C40 Cl3 144.4(19) . 2_657
O10 Cl1 C40 163.6(17) . .
O10 Cl1 Cl3 134.5(14) . 2_657
C40 Cl1 Cl3 58.3(7) . 2_657
O10 Cl1 Cl2 112.6(12) . .
C40 Cl1 Cl2 52.7(11) . .
Cl3 Cl1 Cl2 88.8(8) 2_657 .
O10 Cl1 Cl2 142.8(13) . 2_657
C40 Cl1 Cl2 43.2(10) . 2_657
Cl3 Cl1 Cl2 24.3(3) 2_657 2_657
Cl2 Cl1 Cl2 64.5(6) . 2_657
Cl3 Cl2 C40 73.6(7) . .
Cl3 Cl2 Cl1 103.5(8) . .
C40 Cl2 Cl1 43.7(5) . .
Cl3 Cl2 Cl1 50.7(6) . 2_657
C40 Cl2 Cl1 36.4(5) . 2_657
Cl1 Cl2 Cl1 80.0(9) . 2_657
Cl3 Cl2 Cl2 102.1(6) . 2_657
C40 Cl2 Cl2 43.8(8) . 2_657
Cl1 Cl2 Cl2 64.1(5) . 2_657
Cl1 Cl2 Cl2 51.4(5) 2_657 2_657
Cl2 Cl3 C40 71.0(9) . .
Cl2 Cl3 Cl1 105.0(8) . 2_657
C40 Cl3 Cl1 46.7(6) . 2_657

loop_
_geom_bond_atom_site_label_1
_geom_bond_atom_site_label_2
_geom_bond_distance
_geom_bond_site_symmetry_2
Pt1 P2 2.2438(13) .
Pt1 P1 2.2613(13) .
Pt1 S1 2.3353(13) .
Pt1 S2 2.3728(12) .
S1 C1 1.698(5) .
S2 C2 1.714(5) .
S3 O1 1.424(4) .
S3 O2 1.434(4) .
S3 N1 1.653(4) .
S3 C5 1.758(5) .
S4 O3 1.430(4) .
S4 O4 1.433(4) .
S4 N2 1.645(4) .
S4 C11 1.765(5) .
P1 C16 1.800(6) .
P1 C22 1.802(6) .
P1 C3 1.848(5) .
P2 C34 1.803(6) .
P2 C28 1.813(5) .
P2 C3 1.837(5) .
N1 C1 1.307(6) .
N2 C2 1.316(6) .
C1 C4 1.501(6) .
C2 C10 1.489(6) .
C4 C9 1.372(7) .
C4 C5 1.374(7) .
C5 C6 1.386(7) .
C6 C7 1.387(8) .
C7 C8 1.390(8) .
C8 C9 1.385(7) .
C10 C15 1.379(7) .
C10 C11 1.379(7) .
C11 C12 1.367(7) .
C12 C13 1.380(8) .
C13 C14 1.381(9) .
C14 C15 1.395(7) .
C16 C17 1.372(9) .
C16 C21 1.380(7) .
C17 C18 1.391(9) .
C18 C19 1.361(9) .
C19 C20 1.359(10) .
C20 C21 1.387(10) .
C22 C27 1.396(8) .
C22 C23 1.399(8) .
C23 C24 1.374(10) .
C24 C25 1.392(11) .
C25 C26 1.362(10) .
C26 C27 1.364(9) .
C28 C33 1.382(7) .
C28 C29 1.386(7) .
C29 C30 1.373(8) .
C30 C31 1.381(9) .
C31 C32 1.377(9) .
C32 C33 1.365(8) .
C34 C39 1.384(8) .
C34 C35 1.395(7) .
C35 C36 1.374(9) .
C36 C37 1.375(10) .
C37 C38 1.372(9) .
C38 C39 1.377(8) .
C40 Cl1 1.463(19) 2_657
C40 Cl1 1.463(19) .
C40 Cl2 1.69(2) .
C40 Cl2 1.69(2) 2_657
C40 Cl3 1.711(10) .
C40 Cl3 1.711(10) 2_657
Cl1 O10 1.255(17) .
Cl1 Cl3 1.942(17) 2_657
Cl1 Cl2 2.106(19) .
Cl1 Cl2 2.424(18) 2_657
Cl2 Cl3 1.032(7) .
Cl2 Cl1 2.424(18) 2_657
Cl2 Cl2 2.433(14) 2_657
Cl3 Cl1 1.942(17) 2_657
O11 C41 1.446(12) .
O12 C42 1.370(16) .

loop_
_geom_torsion_atom_site_label_1
_geom_torsion_atom_site_label_2
_geom_torsion_atom_site_label_3
_geom_torsion_atom_site_label_4
_geom_torsion
_geom_torsion_site_symmetry_1
_geom_torsion_site_symmetry_4
P2 Pt1 S1 C1 71.6(13) . .
P1 Pt1 S1 C1 -2.55(19) . .
S2 Pt1 S1 C1 175.71(19) . .
P2 Pt1 S2 C2 -107.76(17) . .
P1 Pt1 S2 C2 -113.9(3) . .
S1 Pt1 S2 C2 74.23(17) . .
P2 Pt1 P1 C16 -105.78(19) . .
S1 Pt1 P1 C16 72.16(19) . .
S2 Pt1 P1 C16 -99.4(3) . .
P2 Pt1 P1 C22 111.2(2) . .
S1 Pt1 P1 C22 -70.9(2) . .
S2 Pt1 P1 C22 117.5(3) . .
P2 Pt1 P1 C3 3.06(19) . .
S1 Pt1 P1 C3 -179.00(19) . .
S2 Pt1 P1 C3 9.4(3) . .
P1 Pt1 P2 C34 -119.7(2) . .
S1 Pt1 P2 C34 165.6(12) . .
S2 Pt1 P2 C34 61.60(19) . .
P1 Pt1 P2 C28 112.6(2) . .
S1 Pt1 P2 C28 37.9(13) . .
S2 Pt1 P2 C28 -66.1(2) . .
P1 Pt1 P2 C3 -3.08(19) . .
S1 Pt1 P2 C3 -77.8(12) . .
S2 Pt1 P2 C3 178.24(19) . .
O1 S3 N1 C1 115.6(4) . .
O2 S3 N1 C1 -114.1(4) . .
C5 S3 N1 C1 1.3(4) . .
O3 S4 N2 C2 -116.3(4) . .
O4 S4 N2 C2 114.6(4) . .
C11 S4 N2 C2 0.0(4) . .
S3 N1 C1 C4 0.7(5) . .
S3 N1 C1 S1 -177.8(3) . .
Pt1 S1 C1 N1 1.4(5) . .
Pt1 S1 C1 C4 -177.0(3) . .
S4 N2 C2 C10 -1.4(5) . .
S4 N2 C2 S2 178.0(3) . .
Pt1 S2 C2 N2 -1.0(5) . .
Pt1 S2 C2 C10 178.3(3) . .
C34 P2 C3 P1 124.6(3) . .
C28 P2 C3 P1 -117.1(3) . .
Pt1 P2 C3 P1 3.6(2) . .
C16 P1 C3 P2 114.2(3) . .
C22 P1 C3 P2 -125.7(3) . .
Pt1 P1 C3 P2 -3.6(2) . .
N1 C1 C4 C9 177.5(5) . .
S1 C1 C4 C9 -3.9(7) . .
N1 C1 C4 C5 -3.0(6) . .
S1 C1 C4 C5 175.6(4) . .
C9 C4 C5 C6 1.4(8) . .
C1 C4 C5 C6 -178.1(5) . .
C9 C4 C5 S3 -176.9(4) . .
C1 C4 C5 S3 3.6(5) . .
O1 S3 C5 C4 -116.8(4) . .
O2 S3 C5 C4 110.9(4) . .
N1 S3 C5 C4 -3.0(4) . .
O1 S3 C5 C6 65.1(6) . .
O2 S3 C5 C6 -67.3(6) . .
N1 S3 C5 C6 178.9(5) . .
C4 C5 C6 C7 -0.3(8) . .
S3 C5 C6 C7 177.6(4) . .
C5 C6 C7 C8 -1.1(8) . .
C6 C7 C8 C9 1.3(8) . .
C5 C4 C9 C8 -1.2(7) . .
C1 C4 C9 C8 178.2(5) . .
C7 C8 C9 C4 -0.1(8) . .
N2 C2 C10 C15 -177.9(5) . .
S2 C2 C10 C15 2.7(7) . .
N2 C2 C10 C11 2.5(6) . .
S2 C2 C10 C11 -176.9(4) . .
C15 C10 C11 C12 -0.1(8) . .
C2 C10 C11 C12 179.5(5) . .
C15 C10 C11 S4 178.2(4) . .
C2 C10 C11 S4 -2.2(5) . .
O3 S4 C11 C12 -66.7(6) . .
O4 S4 C11 C12 65.5(6) . .
N2 S4 C11 C12 179.5(6) . .
O3 S4 C11 C10 115.2(4) . .
O4 S4 C11 C10 -112.6(4) . .
N2 S4 C11 C10 1.4(4) . .
C10 C11 C12 C13 -0.5(9) . .
S4 C11 C12 C13 -178.4(5) . .
C11 C12 C13 C14 1.3(9) . .
C12 C13 C14 C15 -1.4(9) . .
C11 C10 C15 C14 0.0(7) . .
C2 C10 C15 C14 -179.6(5) . .
C13 C14 C15 C10 0.8(8) . .
C22 P1 C16 C17 168.2(5) . .
C3 P1 C16 C17 -80.0(5) . .
Pt1 P1 C16 C17 23.2(5) . .
C22 P1 C16 C21 -13.2(6) . .
C3 P1 C16 C21 98.7(5) . .
Pt1 P1 C16 C21 -158.1(5) . .
C21 C16 C17 C18 0.0(10) . .
P1 C16 C17 C18 178.7(6) . .
C16 C17 C18 C19 -0.5(12) . .
C17 C18 C19 C20 1.6(12) . .
C18 C19 C20 C21 -2.3(11) . .
C17 C16 C21 C20 -0.6(10) . .
P1 C16 C21 C20 -179.2(5) . .
C19 C20 C21 C16 1.7(10) . .
C16 P1 C22 C27 -130.9(5) . .
C3 P1 C22 C27 116.3(5) . .
Pt1 P1 C22 C27 12.4(6) . .
C16 P1 C22 C23 55.7(6) . .
C3 P1 C22 C23 -57.1(6) . .
Pt1 P1 C22 C23 -161.0(5) . .
C27 C22 C23 C24 2.2(10) . .
P1 C22 C23 C24 175.6(6) . .
C22 C23 C24 C25 -0.5(12) . .
C23 C24 C25 C26 -1.5(13) . .
C24 C25 C26 C27 1.9(12) . .
C25 C26 C27 C22 -0.2(11) . .
C23 C22 C27 C26 -1.8(9) . .
P1 C22 C27 C26 -175.4(5) . .
C34 P2 C28 C33 133.7(5) . .
C3 P2 C28 C33 13.3(6) . .
Pt1 P2 C28 C33 -94.5(5) . .
C34 P2 C28 C29 -48.6(5) . .
C3 P2 C28 C29 -168.9(4) . .
Pt1 P2 C28 C29 83.3(5) . .
C33 C28 C29 C30 -1.7(9) . .
P2 C28 C29 C30 -179.5(4) . .
C28 C29 C30 C31 0.7(9) . .
C29 C30 C31 C32 0.8(9) . .
C30 C31 C32 C33 -1.4(9) . .
C31 C32 C33 C28 0.4(9) . .
C29 C28 C33 C32 1.1(8) . .
P2 C28 C33 C32 178.9(5) . .
C28 P2 C34 C39 149.1(4) . .
C3 P2 C34 C39 -91.0(4) . .
Pt1 P2 C34 C39 17.2(5) . .
C28 P2 C34 C35 -30.6(5) . .
C3 P2 C34 C35 89.2(5) . .
Pt1 P2 C34 C35 -162.5(4) . .
C39 C34 C35 C36 -1.7(8) . .
P2 C34 C35 C36 178.0(5) . .
C34 C35 C36 C37 2.1(9) . .
C35 C36 C37 C38 -1.0(10) . .
C36 C37 C38 C39 -0.6(10) . .
C37 C38 C39 C34 1.0(9) . .
C35 C34 C39 C38 0.1(8) . .
P2 C34 C39 C38 -179.6(4) . .
Cl1 C40 Cl1 O10 106(7) 2_657 .
Cl2 C40 Cl1 O10 -29(8) . .
Cl2 C40 Cl1 O10 -120(7) 2_657 .
Cl3 C40 Cl1 O10 -2(8) . .
Cl3 C40 Cl1 O10 -145(7) 2_657 .
Cl1 C40 Cl1 Cl3 -109.3(7) 2_657 2_657
Cl2 C40 Cl1 Cl3 116.1(13) . 2_657
Cl2 C40 Cl1 Cl3 24.8(5) 2_657 2_657
Cl3 C40 Cl1 Cl3 143(2) . 2_657
Cl1 C40 Cl1 Cl2 134.7(7) 2_657 .
Cl2 C40 Cl1 Cl2 -91.2(16) 2_657 .
Cl3 C40 Cl1 Cl2 27.0(8) . .
Cl3 C40 Cl1 Cl2 -116.1(13) 2_657 .
Cl1 C40 Cl1 Cl2 -134.1(10) 2_657 2_657
Cl2 C40 Cl1 Cl2 91.2(16) . 2_657
Cl3 C40 Cl1 Cl2 118(2) . 2_657
Cl3 C40 Cl1 Cl2 -24.8(5) 2_657 2_657
Cl1 C40 Cl2 Cl3 -44.5(12) 2_657 .
Cl1 C40 Cl2 Cl3 131.4(13) . .
Cl2 C40 Cl2 Cl3 -128.4(6) 2_657 .
Cl3 C40 Cl2 Cl3 -158.0(8) 2_657 .
Cl1 C40 Cl2 Cl1 -176(2) 2_657 .
Cl2 C40 Cl2 Cl1 100.2(11) 2_657 .
Cl3 C40 Cl2 Cl1 -131.4(13) . .
Cl3 C40 Cl2 Cl1 70.7(8) 2_657 .
Cl1 C40 Cl2 Cl1 176(2) . 2_657
Cl2 C40 Cl2 Cl1 -83.9(13) 2_657 2_657
Cl3 C40 Cl2 Cl1 44.5(12) . 2_657
Cl3 C40 Cl2 Cl1 -113.5(18) 2_657 2_657
Cl1 C40 Cl2 Cl2 83.9(13) 2_657 2_657
Cl1 C40 Cl2 Cl2 -100.2(11) . 2_657
Cl3 C40 Cl2 Cl2 128.4(6) . 2_657
Cl3 C40 Cl2 Cl2 -29.5(7) 2_657 2_657
O10 Cl1 Cl2 Cl3 123.7(13) . .
C40 Cl1 Cl2 Cl3 -47.8(13) . .
Cl3 Cl1 Cl2 Cl3 -97.6(8) 2_657 .
Cl2 Cl1 Cl2 Cl3 -97.0(7) 2_657 .
O10 Cl1 Cl2 C40 172(2) . .
Cl3 Cl1 Cl2 C40 -49.9(11) 2_657 .
Cl2 Cl1 Cl2 C40 -49.3(12) 2_657 .
O10 Cl1 Cl2 Cl1 169.0(13) . 2_657
C40 Cl1 Cl2 Cl1 -2.5(13) . 2_657
Cl3 Cl1 Cl2 Cl1 -52.4(8) 2_657 2_657
Cl2 Cl1 Cl2 Cl1 -51.8(6) 2_657 2_657
O10 Cl1 Cl2 Cl2 -139.2(14) . 2_657
C40 Cl1 Cl2 Cl2 49.3(12) . 2_657
Cl3 Cl1 Cl2 Cl2 -0.6(4) 2_657 2_657
Cl1 Cl2 Cl3 C40 32.2(8) . .
Cl1 Cl2 Cl3 C40 -32.5(9) 2_657 .
Cl2 Cl2 Cl3 C40 -33.7(7) 2_657 .
C40 Cl2 Cl3 Cl1 32.5(9) . 2_657
Cl1 Cl2 Cl3 Cl1 64.7(9) . 2_657
Cl2 Cl2 Cl3 Cl1 -1.2(8) 2_657 2_657
Cl1 C40 Cl3 Cl2 134.5(15) 2_657 .
Cl1 C40 Cl3 Cl2 -51.2(16) . .
Cl2 C40 Cl3 Cl2 58.3(11) 2_657 .
Cl3 C40 Cl3 Cl2 36.4(5) 2_657 .
Cl1 C40 Cl3 Cl1 174(3) . 2_657
Cl2 C40 Cl3 Cl1 -134.5(15) . 2_657
Cl2 C40 Cl3 Cl1 -76.1(9) 2_657 2_657
Cl3 C40 Cl3 Cl1 -98.1(12) 2_657 2_657
